data_4112172
loop_
_publ_author_name
'Antonio Otero'
'Juan Fern\'andez-Baeza'
'Antonio Anti\~nolo'
'Juan Tejeda'
'Agust\'in Lara-S\'anchez'
'Luis S\'anchez-Barba'
'Ana M. Rodr\'iguez'
'Miguel A. Maestro'

_publ_section_title
;
 An Unprecedented Hybrid Scorpionate/Cyclopentadienyl Ligand
;
_journal_name_full 'Journal of the American Chemical Society'
_journal_page_first 1330
_journal_page_last 1331
_journal_paper_doi 10.1021/ja0391558
_journal_volume 126
_journal_year 2004
_chemical_formula_sum 'C33 H37 Li N4 O'
_chemical_formula_weight 512.61
_chemical_name_systematic
;
 ?
;
_space_group_IT_number 14
_symmetry_cell_setting monoclinic
_symmetry_space_group_name_Hall '-P 2yab'
_symmetry_space_group_name_H-M 'P 1 21/a 1'
_atom_sites_solution_hydrogens geom
_atom_sites_solution_primary direct
_atom_sites_solution_secondary difmap
_audit_creation_method SHELXL-97
_cell_angle_alpha 90.00
_cell_angle_beta 115.36(2)
_cell_angle_gamma 90.00
_cell_formula_units_Z 4
_cell_length_a 16.576(3)
_cell_length_b 11.509(4)
_cell_length_c 17.059(2)
_cell_measurement_reflns_used 25
_cell_measurement_temperature 293(2)
_cell_volume 2940.8(13)
_computing_cell_refinement 'Nonius (control program)'
_computing_data_collection 'Nonius (control program)'
_computing_data_reduction 'XCAD4 (Harms, Wocadlo, 1995)'
_computing_structure_refinement 'SHELXL-97 (Sheldrick, 1997)'
_computing_structure_solution 'SHELXS-97 (Sheldrick, 1990)'
_diffrn_ambient_temperature 250(2)
_diffrn_measured_fraction_theta_full 0.985
_diffrn_measured_fraction_theta_max 0.985
_diffrn_measurement_device_type 'four circle diffractometer Nonius-Mach3'
_diffrn_measurement_method '\w/2\q scans'
_diffrn_radiation_monochromator graphite
_diffrn_radiation_source 'fine-focus sealed tube'
_diffrn_radiation_type MoK\a
_diffrn_radiation_wavelength 0.71073
_diffrn_reflns_av_R_equivalents 0.0805
_diffrn_reflns_av_sigmaI/netI 0.3565
_diffrn_reflns_limit_h_max 17
_diffrn_reflns_limit_h_min -19
_diffrn_reflns_limit_k_max 13
_diffrn_reflns_limit_k_min 0
_diffrn_reflns_limit_l_max 20
_diffrn_reflns_limit_l_min 0
_diffrn_reflns_number 5290
_diffrn_reflns_theta_full 25.00
_diffrn_reflns_theta_max 25.00
_diffrn_reflns_theta_min 2.21
_diffrn_standards_interval_time 60
_diffrn_standards_number 2
_exptl_absorpt_coefficient_mu 0.070
_exptl_crystal_density_diffrn 1.158
_exptl_crystal_description prism
_exptl_crystal_F_000 1096
_exptl_crystal_size_max 0.3
_exptl_crystal_size_mid 0.2
_exptl_crystal_size_min 0.2
_refine_diff_density_max 0.231
_refine_diff_density_min -0.199
_refine_diff_density_rms 0.046
_refine_ls_extinction_method none
_refine_ls_goodness_of_fit_ref 0.902
_refine_ls_hydrogen_treatment mixed
_refine_ls_matrix_type full
_refine_ls_number_parameters 352
_refine_ls_number_reflns 5107
_refine_ls_number_restraints 0
_refine_ls_restrained_S_all 0.902
_refine_ls_R_factor_all 0.3313
_refine_ls_R_factor_gt 0.0745
_refine_ls_shift/su_max 0.007
_refine_ls_shift/su_mean 0.002
_refine_ls_structure_factor_coef Fsqd
_refine_ls_weighting_details 'calc w=1/[\s^2^(Fo^2^)+(0.0659P)^2^+0.0000P] where P=(Fo^2^+2Fc^2^)/3'
_refine_ls_weighting_scheme calc
_refine_ls_wR_factor_gt 0.1333
_refine_ls_wR_factor_ref 0.1996
_reflns_number_gt 1542
_reflns_number_total 5107
_reflns_threshold_expression >2sigma(I)
_cod_data_source_file ja0391558si20031024_052757.cif
_cod_data_source_block 1
_cod_original_cell_volume 2940.8(12)
_cod_database_code 4112172

loop_
_symmetry_equiv_pos_as_xyz
'x, y, z'
'-x+1/2, y+1/2, -z'
'-x, -y, -z'
'x-1/2, -y-1/2, z'

loop_
_atom_site_label
_atom_site_type_symbol
_atom_site_fract_x
_atom_site_fract_y
_atom_site_fract_z
_atom_site_U_iso_or_equiv
_atom_site_adp_type
_atom_site_occupancy
_atom_site_symmetry_multiplicity
_atom_site_calc_flag
O1 O 0.5258(3) 1.0887(4) 0.7637(4) 0.110(2) Uani 1 1 d
N1 N 0.7028(3) 0.9053(4) 0.8604(3) 0.0498(13) Uani 1 1 d
N2 N 0.7636(3) 0.8417(4) 0.8447(3) 0.0400(12) Uani 1 1 d
N3 N 0.6033(3) 0.9077(4) 0.6663(3) 0.0544(14) Uani 1 1 d
N4 N 0.6625(3) 0.8180(4) 0.6971(3) 0.0443(12) Uani 1 1 d
C1 C 0.7692(3) 1.0611(5) 0.7449(4) 0.0398(14) Uani 1 1 d
C2 C 0.7136(3) 1.1331(5) 0.6768(4) 0.0443(16) Uani 1 1 d
H2 H 0.6965 1.1194 0.6181 0.053 Uiso 1 1 calc
C3 C 0.6880(4) 1.2285(5) 0.7114(5) 0.0566(18) Uani 1 1 d
H3 H 0.6515 1.2891 0.6797 0.068 Uiso 1 1 calc
C4 C 0.7259(4) 1.2178(5) 0.8002(4) 0.0552(17) Uani 1 1 d
H4 H 0.7189 1.2694 0.8388 0.066 Uiso 1 1 calc
C5 C 0.7775(3) 1.1148(5) 0.8229(4) 0.0458(16) Uani 1 1 d
H5 H 0.8108 1.0872 0.8788 0.055 Uiso 1 1 calc
C6 C 0.8040(3) 0.9432(5) 0.7332(3) 0.0363(14) Uani 1 1 d
C7 C 0.7562(3) 0.8385(5) 0.7561(3) 0.0384(14) Uani 1 1 d
H7 H 0.7883 0.7685 0.7529 0.046 Uiso 1 1 calc
C8 C 0.7961(3) 0.9327(5) 0.6400(4) 0.0409(14) Uani 1 1 d
C9 C 0.8409(4) 1.0152(5) 0.6142(4) 0.0592(18) Uani 1 1 d
H9 H 0.8690 1.0765 0.6515 0.071 Uiso 1 1 calc
C10 C 0.8453(4) 1.0096(6) 0.5355(4) 0.065(2) Uani 1 1 d
H10 H 0.8769 1.0656 0.5208 0.078 Uiso 1 1 calc
C11 C 0.8020(5) 0.9195(7) 0.4778(4) 0.074(2) Uani 1 1 d
H11 H 0.8037 0.9151 0.4242 0.089 Uiso 1 1 calc
C12 C 0.7573(4) 0.8382(6) 0.5019(4) 0.0672(19) Uani 1 1 d
H12 H 0.7283 0.7776 0.4642 0.081 Uiso 1 1 calc
C13 C 0.7544(4) 0.8445(6) 0.5814(4) 0.0568(17) Uani 1 1 d
H13 H 0.7234 0.7876 0.5961 0.068 Uiso 1 1 calc
C14 C 0.9059(3) 0.9226(5) 0.7931(4) 0.0384(14) Uani 1 1 d
C15 C 0.9549(4) 0.9905(5) 0.8630(4) 0.0597(18) Uani 1 1 d
H15 H 0.9281 1.0527 0.8774 0.072 Uiso 1 1 calc
C16 C 1.0451(4) 0.9668(6) 0.9129(4) 0.081(2) Uani 1 1 d
H16 H 1.0783 1.0139 0.9601 0.097 Uiso 1 1 calc
C17 C 1.0849(4) 0.8747(7) 0.8929(5) 0.076(2) Uani 1 1 d
H17 H 1.1446 0.8580 0.9277 0.091 Uiso 1 1 calc
C18 C 1.0379(4) 0.8075(6) 0.8227(5) 0.0629(19) Uani 1 1 d
H18 H 1.0654 0.7457 0.8086 0.075 Uiso 1 1 calc
C19 C 0.9485(4) 0.8317(5) 0.7720(4) 0.0505(16) Uani 1 1 d
H19 H 0.9165 0.7867 0.7232 0.061 Uiso 1 1 calc
C20 C 0.7232(4) 0.8866(5) 0.9437(4) 0.0501(17) Uani 1 1 d
C21 C 0.7945(4) 0.8088(6) 0.9798(4) 0.0603(18) Uani 1 1 d
H21 H 0.8201 0.7810 1.0364 0.072 Uiso 1 1 calc
C22 C 0.8188(3) 0.7818(5) 0.9151(4) 0.0431(15) Uani 1 1 d
C23 C 0.6727(4) 0.9449(6) 0.9864(4) 0.087(2) Uani 1 1 d
H23A H 0.6275 0.9938 0.9452 0.131 Uiso 1 1 calc
H23B H 0.7128 0.9912 1.0339 0.131 Uiso 1 1 calc
H23C H 0.6452 0.8873 1.0077 0.131 Uiso 1 1 calc
C24 C 0.8909(4) 0.7010(6) 0.9177(4) 0.070(2) Uani 1 1 d
H24A H 0.8919 0.6994 0.8618 0.104 Uiso 1 1 calc
H24B H 0.8794 0.6242 0.9325 0.104 Uiso 1 1 calc
H24C H 0.9476 0.7275 0.9605 0.104 Uiso 1 1 calc
C25 C 0.5270(4) 0.8563(7) 0.6140(4) 0.071(2) Uani 1 1 d
C26 C 0.5374(5) 0.7372(7) 0.6134(4) 0.076(2) Uani 1 1 d
H26 H 0.4936 0.6835 0.5818 0.091 Uiso 1 1 calc
C27 C 0.6239(4) 0.7135(6) 0.6679(4) 0.0589(18) Uani 1 1 d
C28 C 0.4456(4) 0.9293(8) 0.5659(5) 0.108(3) Uani 1 1 d
H28A H 0.4599 1.0096 0.5803 0.162 Uiso 1 1 calc
H28B H 0.3990 0.9062 0.5819 0.162 Uiso 1 1 calc
H28C H 0.4257 0.9187 0.5046 0.162 Uiso 1 1 calc
C29 C 0.6716(5) 0.6017(6) 0.6971(5) 0.098(3) Uani 1 1 d
H29A H 0.7327 0.6164 0.7365 0.147 Uiso 1 1 calc
H29B H 0.6696 0.5593 0.6479 0.147 Uiso 1 1 calc
H29C H 0.6436 0.5569 0.7260 0.147 Uiso 1 1 calc
C30 C 0.4892(5) 1.2030(7) 0.7546(7) 0.125(3) Uani 1 1 d
H30A H 0.5353 1.2578 0.7889 0.150 Uiso 1 1 calc
H30B H 0.4647 1.2272 0.6943 0.150 Uiso 1 1 calc
C31 C 0.4256(7) 1.2002(8) 0.7819(9) 0.183(6) Uani 1 1 d
H31A H 0.3716 1.2347 0.7383 0.219 Uiso 1 1 calc
H31B H 0.4439 1.2457 0.8346 0.219 Uiso 1 1 calc
C32 C 0.4072(6) 1.0825(8) 0.7986(8) 0.165(5) Uani 1 1 d
H32A H 0.4175 1.0734 0.8587 0.198 Uiso 1 1 calc
H32B H 0.3458 1.0618 0.7616 0.198 Uiso 1 1 calc
C33 C 0.4661(5) 1.0135(6) 0.7801(6) 0.105(3) Uani 1 1 d
H33A H 0.4332 0.9655 0.7296 0.126 Uiso 1 1 calc
H33B H 0.4994 0.9630 0.8288 0.126 Uiso 1 1 calc
Li1 Li 0.6360(7) 1.0510(9) 0.7534(8) 0.070(3) Uani 1 1 d

loop_
_atom_site_aniso_label
_atom_site_aniso_U_11
_atom_site_aniso_U_22
_atom_site_aniso_U_33
_atom_site_aniso_U_23
_atom_site_aniso_U_13
_atom_site_aniso_U_12
O1 0.085(3) 0.061(3) 0.223(6) 0.036(4) 0.104(4) 0.024(3)
N1 0.050(3) 0.053(3) 0.058(4) -0.007(3) 0.035(3) -0.004(3)
N2 0.042(3) 0.044(3) 0.042(3) -0.007(3) 0.024(3) -0.003(2)
N3 0.038(3) 0.057(4) 0.060(4) 0.007(3) 0.013(3) -0.001(3)
N4 0.040(3) 0.047(4) 0.048(3) -0.012(3) 0.021(3) -0.014(3)
C1 0.039(3) 0.043(4) 0.037(4) -0.001(3) 0.016(3) -0.001(3)
C2 0.041(3) 0.056(4) 0.041(4) 0.006(3) 0.023(3) 0.002(3)
C3 0.065(4) 0.045(4) 0.074(5) 0.020(4) 0.043(4) 0.015(3)
C4 0.072(4) 0.049(4) 0.069(5) -0.009(4) 0.053(4) -0.011(4)
C5 0.045(4) 0.049(4) 0.043(4) -0.003(3) 0.019(3) -0.004(3)
C6 0.030(3) 0.040(4) 0.040(4) -0.003(3) 0.016(3) -0.007(3)
C7 0.034(3) 0.042(3) 0.039(4) -0.004(3) 0.015(3) 0.000(3)
C8 0.047(3) 0.039(4) 0.038(4) -0.003(3) 0.019(3) 0.006(3)
C9 0.071(4) 0.054(4) 0.065(5) -0.004(4) 0.042(4) -0.006(4)
C10 0.098(5) 0.063(5) 0.063(5) 0.012(4) 0.063(4) 0.011(4)
C11 0.109(6) 0.075(5) 0.054(5) 0.006(5) 0.049(5) 0.018(5)
C12 0.083(5) 0.084(5) 0.041(4) -0.002(4) 0.033(4) -0.004(4)
C13 0.067(4) 0.062(4) 0.048(4) -0.003(4) 0.030(3) -0.010(4)
C14 0.048(4) 0.032(4) 0.047(4) -0.001(3) 0.031(3) 0.000(3)
C15 0.047(4) 0.046(4) 0.073(5) -0.010(4) 0.013(4) -0.003(3)
C16 0.048(4) 0.078(5) 0.087(6) -0.017(5) 0.001(4) -0.001(4)
C17 0.041(4) 0.087(6) 0.094(6) 0.003(5) 0.023(4) 0.002(4)
C18 0.051(4) 0.072(5) 0.072(5) 0.015(4) 0.033(4) 0.015(4)
C19 0.050(4) 0.057(4) 0.047(4) -0.006(3) 0.023(3) -0.004(3)
C20 0.056(4) 0.055(4) 0.053(5) -0.003(4) 0.037(4) -0.008(3)
C21 0.070(4) 0.075(5) 0.046(4) -0.001(4) 0.034(4) -0.006(4)
C22 0.042(3) 0.045(4) 0.041(4) 0.009(3) 0.018(3) 0.004(3)
C23 0.101(5) 0.103(6) 0.082(6) 0.003(5) 0.063(5) 0.015(5)
C24 0.066(4) 0.075(5) 0.071(5) 0.028(4) 0.033(4) 0.013(4)
C25 0.047(5) 0.107(7) 0.052(5) 0.000(5) 0.016(4) -0.024(5)
C26 0.062(5) 0.105(7) 0.054(5) -0.020(5) 0.019(4) -0.043(5)
C27 0.067(5) 0.057(5) 0.059(5) -0.019(4) 0.033(4) -0.024(4)
C28 0.038(4) 0.179(8) 0.078(5) 0.022(6) -0.004(4) -0.007(5)
C29 0.125(7) 0.057(5) 0.138(8) -0.036(5) 0.081(6) -0.034(5)
C30 0.100(6) 0.066(6) 0.250(11) 0.045(7) 0.114(7) 0.033(5)
C31 0.171(9) 0.078(7) 0.395(18) 0.047(9) 0.212(11) 0.035(7)
C32 0.143(8) 0.091(7) 0.352(15) 0.050(9) 0.194(10) 0.040(6)
C33 0.087(5) 0.071(5) 0.181(9) 0.026(6) 0.081(6) 0.003(5)
Li1 0.058(7) 0.068(8) 0.097(9) -0.013(7) 0.045(7) 0.001(6)

loop_
_atom_type_symbol
_atom_type_description
_atom_type_scat_dispersion_real
_atom_type_scat_dispersion_imag
_atom_type_scat_source
Li Li -0.0003 0.0001 'International Tables Vol C Tables 4.2.6.8 and 6.1.1.4'
H H 0.0000 0.0000 'International Tables Vol C Tables 4.2.6.8 and 6.1.1.4'
C C 0.0033 0.0016 'International Tables Vol C Tables 4.2.6.8 and 6.1.1.4'
N N 0.0061 0.0033 'International Tables Vol C Tables 4.2.6.8 and 6.1.1.4'
O O 0.0106 0.0060 'International Tables Vol C Tables 4.2.6.8 and 6.1.1.4'

loop_
_geom_angle_atom_site_label_1
_geom_angle_atom_site_label_2
_geom_angle_atom_site_label_3
_geom_angle
C30 O1 C33 106.3(5)
C30 O1 Li1 124.3(5)
C33 O1 Li1 129.4(5)
C20 N1 N2 104.6(5)
C20 N1 Li1 139.3(5)
N2 N1 Li1 111.6(4)
C22 N2 N1 112.1(4)
C22 N2 C7 129.3(5)
N1 N2 C7 118.3(5)
C25 N3 N4 104.0(5)
C25 N3 Li1 134.1(5)
N4 N3 Li1 113.0(5)
C27 N4 N3 112.4(5)
C27 N4 C7 126.2(5)
N3 N4 C7 121.3(4)
C2 C1 C5 106.5(5)
C2 C1 C6 124.8(5)
C5 C1 C6 128.4(5)
C2 C1 Li1 76.8(4)
C5 C1 Li1 70.7(4)
C6 C1 Li1 113.3(4)
C3 C2 C1 109.0(5)
C3 C2 Li1 75.4(4)
C1 C2 Li1 68.3(4)
C4 C3 C2 108.5(5)
C4 C3 Li1 69.8(4)
C2 C3 Li1 71.0(4)
C3 C4 C5 108.3(5)
C3 C4 Li1 77.0(5)
C5 C4 Li1 68.2(4)
C4 C5 C1 107.7(5)
C4 C5 Li1 76.0(4)
C1 C5 Li1 72.8(4)
C1 C6 C8 109.6(5)
C1 C6 C14 114.3(4)
C8 C6 C14 104.5(4)
C1 C6 C7 113.0(4)
C8 C6 C7 111.4(4)
C14 C6 C7 103.7(4)
N2 C7 N4 108.1(4)
N2 C7 C6 114.0(4)
N4 C7 C6 116.7(4)
C13 C8 C9 116.3(5)
C13 C8 C6 126.7(5)
C9 C8 C6 116.9(5)
C10 C9 C8 122.4(6)
C9 C10 C11 119.7(6)
C12 C11 C10 118.7(6)
C11 C12 C13 120.9(7)
C12 C13 C8 122.1(6)
C15 C14 C19 118.6(5)
C15 C14 C6 123.5(5)
C19 C14 C6 117.8(5)
C14 C15 C16 120.2(6)
C17 C16 C15 120.4(6)
C18 C17 C16 120.4(6)
C17 C18 C19 119.5(6)
C18 C19 C14 120.9(6)
N1 C20 C21 110.8(5)
N1 C20 C23 120.8(6)
C21 C20 C23 128.4(6)
C22 C21 C20 106.1(5)
N2 C22 C21 106.4(5)
N2 C22 C24 124.9(5)
C21 C22 C24 128.7(6)
N3 C25 C26 111.1(7)
N3 C25 C28 119.4(7)
C26 C25 C28 129.6(7)
C27 C26 C25 107.0(6)
N4 C27 C26 105.5(6)
N4 C27 C29 123.3(6)
C26 C27 C29 131.2(7)
C31 C30 O1 107.7(7)
C30 C31 C32 111.1(8)
C33 C32 C31 105.1(7)
C32 C33 O1 108.1(6)
O1 Li1 N3 105.4(5)
O1 Li1 C5 133.0(6)
N3 Li1 C5 121.1(5)
O1 Li1 C1 164.2(6)
N3 Li1 C1 87.7(4)
C5 Li1 C1 36.6(2)
O1 Li1 C4 105.6(5)
N3 Li1 C4 143.6(5)
C5 Li1 C4 35.7(2)
C1 Li1 C4 59.3(3)
O1 Li1 N1 103.5(5)
N3 Li1 N1 83.4(4)
C5 Li1 N1 77.7(4)
C1 Li1 N1 86.5(4)
C4 Li1 N1 107.2(5)
O1 Li1 C2 134.7(6)
N3 Li1 C2 87.7(4)
C5 Li1 C2 58.3(3)
C1 Li1 C2 34.9(2)
C4 Li1 C2 56.7(3)
N1 Li1 C2 121.2(4)
O1 Li1 C3 107.5(5)
N3 Li1 C3 117.4(5)
C5 Li1 C3 57.5(3)
C1 Li1 C3 57.6(3)
C4 Li1 C3 33.3(2)
N1 Li1 C3 135.2(5)
C2 Li1 C3 33.6(2)

loop_
_geom_bond_atom_site_label_1
_geom_bond_atom_site_label_2
_geom_bond_distance
O1 C30 1.429(7)
O1 C33 1.430(7)
O1 Li1 1.957(10)
N1 C20 1.329(7)
N1 N2 1.364(5)
N1 Li1 2.375(12)
N2 C22 1.347(6)
N2 C7 1.462(6)
N3 C25 1.333(7)
N3 N4 1.365(6)
N3 Li1 2.129(12)
N4 C27 1.353(7)
N4 C7 1.463(6)
C1 C2 1.403(7)
C1 C5 1.420(7)
C1 C6 1.520(7)
C1 Li1 2.277(10)
C2 C3 1.396(7)
C2 Li1 2.385(11)
C3 C4 1.375(7)
C3 Li1 2.441(12)
C4 C5 1.415(7)
C4 Li1 2.351(12)
C5 Li1 2.250(12)
C6 C8 1.544(7)
C6 C14 1.574(7)
C6 C7 1.581(7)
C8 C13 1.384(7)
C8 C9 1.388(7)
C9 C10 1.377(8)
C10 C11 1.398(8)
C11 C12 1.362(8)
C12 C13 1.379(7)
C14 C15 1.365(7)
C14 C19 1.392(7)
C15 C16 1.394(7)
C16 C17 1.367(8)
C17 C18 1.357(8)
C18 C19 1.387(7)
C20 C21 1.399(7)
C20 C23 1.484(7)
C21 C22 1.362(7)
C22 C24 1.501(7)
C25 C26 1.381(9)
C25 C28 1.501(9)
C26 C27 1.362(8)
C27 C29 1.481(9)
C30 C31 1.324(10)
C31 C32 1.443(10)
C32 C33 1.396(9)
